data_4310968
loop_
_publ_author_name
'\'Eric Fournier'
'Fr\'ed\'eric Lebrun'
'Marc Drouin'
'Andreas Decken'
'Pierre D. Harvey'

_publ_section_title
;
 Preparation and Solid-State Characterization of Mixed-Ligand
 Coordination/Organometallic Oligomers and Polymers of Copper(I) and
 Silver(I) Using Diphosphine and Mono- and Diisocyanide Ligands
;
_journal_name_full 'Inorganic Chemistry'
_journal_page_first 3127
_journal_page_last 3135
_journal_paper_doi 10.1021/ic034806m
_journal_volume 43
_journal_year 2004
_chemical_formula_sum 'C98 H108 Ag2 B2 F8 N4 P6'
_chemical_formula_weight 1917.06
_chemical_name_systematic
; 
 ? 
;
_space_group_IT_number 2
_symmetry_cell_setting triclinic
_symmetry_space_group_name_Hall '-P 1'
_symmetry_space_group_name_H-M 'P -1'
_atom_sites_solution_hydrogens geom
_atom_sites_solution_primary direct
_atom_sites_solution_secondary difmap
_audit_creation_method SHELXL-97
_cell_angle_alpha 90.565(2)
_cell_angle_beta 92.498(2)
_cell_angle_gamma 94.076(2)
_cell_formula_units_Z 2
_cell_length_a 11.4175(12)
_cell_length_b 17.7558(19)
_cell_length_c 23.465(3)
_cell_measurement_temperature 173(2)
_cell_volume 4740.0(9)
_computing_cell_refinement 'Bruker XSCANS'
_computing_data_collection 'Bruker XSCANS'
_computing_data_reduction 'Bruker SHELXTL'
_computing_molecular_graphics 'Bruker SHELXTL'
_computing_publication_material 'Bruker SHELXTL'
_computing_structure_refinement 'SHELXL-97 (Sheldrick, 1997)'
_computing_structure_solution 'SHELXS-97 (Sheldrick, 1990)'
_diffrn_ambient_temperature 173(2)
_diffrn_measured_fraction_theta_full 0.928
_diffrn_measured_fraction_theta_max 0.928
_diffrn_measurement_device_type 'Bruker P4'
_diffrn_measurement_method '\w scans'
_diffrn_radiation_monochromator graphite
_diffrn_radiation_source 'fine-focus sealed tube'
_diffrn_radiation_type MoK\a
_diffrn_radiation_wavelength 0.71073
_diffrn_reflns_av_R_equivalents 0.0273
_diffrn_reflns_av_sigmaI/netI 0.0586
_diffrn_reflns_limit_h_max 13
_diffrn_reflns_limit_h_min -14
_diffrn_reflns_limit_k_max 22
_diffrn_reflns_limit_k_min -23
_diffrn_reflns_limit_l_max 30
_diffrn_reflns_limit_l_min -29
_diffrn_reflns_number 31368
_diffrn_reflns_theta_full 27.50
_diffrn_reflns_theta_max 27.50
_diffrn_reflns_theta_min 0.87
_exptl_absorpt_coefficient_mu 0.577
_exptl_absorpt_correction_type none
_exptl_crystal_colour Colourless
_exptl_crystal_density_diffrn 1.343
_exptl_crystal_density_method 'not measured'
_exptl_crystal_description Irregular
_exptl_crystal_F_000 1980
_exptl_crystal_size_max 0.2
_exptl_crystal_size_mid 0.3
_exptl_crystal_size_min 0.35
_refine_diff_density_max 2.983
_refine_diff_density_min -1.170
_refine_diff_density_rms 0.130
_refine_ls_extinction_method none
_refine_ls_goodness_of_fit_ref 1.056
_refine_ls_hydrogen_treatment mixed
_refine_ls_matrix_type full
_refine_ls_number_parameters 1117
_refine_ls_number_reflns 20217
_refine_ls_number_restraints 0
_refine_ls_restrained_S_all 1.056
_refine_ls_R_factor_all 0.0879
_refine_ls_R_factor_gt 0.0582
_refine_ls_shift/su_max 0.001
_refine_ls_shift/su_mean 0.000
_refine_ls_structure_factor_coef Fsqd
_refine_ls_weighting_details 'calc w=1/[\s^2^(Fo^2^)+(0.1342P)^2^+0.0000P] where P=(Fo^2^+2Fc^2^)/3'
_refine_ls_weighting_scheme calc
_refine_ls_wR_factor_gt 0.1901
_refine_ls_wR_factor_ref 0.2092
_reflns_number_gt 13959
_reflns_number_total 20217
_reflns_threshold_expression >2sigma(I)
_cod_data_source_file ic034806mrom20030711_100736.cif
_cod_data_source_block ph
_cod_depositor_comments
;
The following automatic conversions were performed:
'_symmetry_cell_setting' value 'Triclinic' changed to 'triclinic'
according to '/home/saulius/struct/CIF-dictionaries/cif_core.dic'
dictionary named 'cif_core.dic' version 2.4.1 from 2010-06-29.

Automatic conversion script
Id: cif_fix_enum 1527 2010-12-29 10:47:43Z saulius 
;
_cod_database_code 4310968

loop_
_symmetry_equiv_pos_as_xyz
'x, y, z'
'-x, -y, -z'

loop_
_atom_site_label
_atom_site_type_symbol
_atom_site_fract_x
_atom_site_fract_y
_atom_site_fract_z
_atom_site_U_iso_or_equiv
_atom_site_adp_type
_atom_site_occupancy
_atom_site_symmetry_multiplicity
_atom_site_calc_flag
_atom_site_refinement_flags
_atom_site_disorder_assembly
_atom_site_disorder_group
Ag1 Ag 0.14141(2) 0.500661(18) 0.202390(14) 0.02658(11) Uani 1 1 d . . .
Ag2 Ag 0.36191(2) 0.980179(18) 0.299485(14) 0.02769(11) Uani 1 1 d . . .
P1 P 0.22315(9) 0.48572(6) 0.10525(5) 0.0244(2) Uani 1 1 d . . .
P2 P 0.05786(9) 0.36822(6) 0.21519(5) 0.0258(2) Uani 1 1 d . . .
P3 P 0.02445(9) 0.61233(6) 0.21181(5) 0.0256(2) Uani 1 1 d . . .
P4 P 0.48266(9) 0.87058(6) 0.29540(5) 0.0260(2) Uani 1 1 d . . .
P5 P 0.44085(9) 1.11209(6) 0.28014(5) 0.0267(2) Uani 1 1 d . . .
P6 P 0.27575(9) 1.00135(6) 0.39463(5) 0.0250(2) Uani 1 1 d . . .
C1 C 0.3032(4) 0.5134(3) 0.2603(2) 0.0364(11) Uani 1 1 d . . .
N1 N 0.3912(3) 0.5144(2) 0.28576(18) 0.0371(9) Uani 1 1 d . . .
C2 C 0.5062(4) 0.5149(3) 0.3164(3) 0.0487(14) Uani 1 1 d . . .
C3 C 0.5271(7) 0.4327(4) 0.3283(4) 0.094(3) Uani 1 1 d . . .
H3A H 0.4684 0.4119 0.3542 0.141 Uiso 1 1 calc R . .
H3B H 0.6059 0.4295 0.3459 0.141 Uiso 1 1 calc R . .
H3C H 0.5203 0.4037 0.2924 0.141 Uiso 1 1 calc R . .
C4 C 0.5954(6) 0.5493(6) 0.2766(3) 0.091(3) Uani 1 1 d . . .
H4A H 0.5799 0.6021 0.2697 0.136 Uiso 1 1 calc R . .
H4B H 0.5894 0.5211 0.2404 0.136 Uiso 1 1 calc R . .
H4C H 0.6746 0.5469 0.2941 0.136 Uiso 1 1 calc R . .
C5 C 0.5016(6) 0.5616(4) 0.3690(3) 0.073(2) Uani 1 1 d . . .
H5A H 0.4439 0.5377 0.3941 0.109 Uiso 1 1 calc R . .
H5B H 0.4786 0.6120 0.3588 0.109 Uiso 1 1 calc R . .
H5C H 0.5792 0.5659 0.3887 0.109 Uiso 1 1 calc R . .
C6 C 0.3301(4) 0.4132(3) 0.11039(19) 0.0296(9) Uani 1 1 d . . .
C7 C 0.3083(4) 0.3405(2) 0.0889(2) 0.0331(10) Uani 1 1 d . . .
H7A H 0.2365 0.3263 0.0684 0.040 Uiso 1 1 calc R . .
C8 C 0.3926(4) 0.2883(3) 0.0976(2) 0.0426(12) Uani 1 1 d . . .
H8A H 0.3779 0.2383 0.0830 0.051 Uiso 1 1 calc R . .
C9 C 0.4980(5) 0.3088(3) 0.1276(2) 0.0481(14) Uani 1 1 d . . .
H9A H 0.5555 0.2731 0.1332 0.058 Uiso 1 1 calc R . .
C10 C 0.5184(5) 0.3806(3) 0.1488(2) 0.0455(13) Uani 1 1 d . . .
H10A H 0.5900 0.3947 0.1696 0.055 Uiso 1 1 calc R . .
C11 C 0.4353(4) 0.4332(3) 0.1404(2) 0.0359(11) Uani 1 1 d . . .
H11A H 0.4505 0.4830 0.1552 0.043 Uiso 1 1 calc R . .
C12 C 0.3159(3) 0.5640(2) 0.07965(19) 0.0265(9) Uani 1 1 d . . .
C13 C 0.3713(4) 0.5599(3) 0.02808(19) 0.0329(10) Uani 1 1 d . . .
H13A H 0.3595 0.5152 0.0053 0.039 Uiso 1 1 calc R . .
C14 C 0.4426(4) 0.6194(3) 0.0096(2) 0.0397(12) Uani 1 1 d . . .
H14A H 0.4785 0.6161 -0.0260 0.048 Uiso 1 1 calc R . .
C15 C 0.4620(4) 0.6837(3) 0.0429(2) 0.0435(13) Uani 1 1 d . . .
H15A H 0.5107 0.7251 0.0299 0.052 Uiso 1 1 calc R . .
C16 C 0.4112(4) 0.6882(3) 0.0948(3) 0.0433(13) Uani 1 1 d . . .
H16A H 0.4263 0.7323 0.1179 0.052 Uiso 1 1 calc R . .
C17 C 0.3386(4) 0.6290(3) 0.1132(2) 0.0377(11) Uani 1 1 d . . .
H17A H 0.3037 0.6326 0.1491 0.045 Uiso 1 1 calc R . .
C18 C 0.1268(3) 0.4561(2) 0.04358(18) 0.0277(9) Uani 1 1 d . . .
H18A H 0.1758 0.4480 0.0106 0.033 Uiso 1 1 calc R . .
H18B H 0.0845 0.4072 0.0521 0.033 Uiso 1 1 calc R . .
C19 C 0.0369(3) 0.5126(2) 0.02698(18) 0.0275(9) Uani 1 1 d . . .
H19A H -0.0159 0.5184 0.0589 0.041 Uiso 1 1 calc R . .
H19B H 0.0784 0.5624 0.0204 0.041 Uiso 1 1 calc R . .
C20 C -0.0332(4) 0.3377(2) 0.15223(19) 0.0285(9) Uani 1 1 d . . .
C21 C -0.1214(4) 0.3844(3) 0.1349(2) 0.0396(11) Uani 1 1 d . . .
H21A H -0.1351 0.4271 0.1576 0.047 Uiso 1 1 calc R . .
C22 C -0.1880(4) 0.3695(3) 0.0858(2) 0.0460(13) Uani 1 1 d . . .
H22A H -0.2474 0.4020 0.0748 0.055 Uiso 1 1 calc R . .
C23 C -0.1703(5) 0.3088(3) 0.0525(2) 0.0507(14) Uani 1 1 d . . .
H23A H -0.2176 0.2987 0.0186 0.061 Uiso 1 1 calc R . .
C24 C -0.0839(5) 0.2619(3) 0.0679(3) 0.0530(14) Uani 1 1 d . . .
H24A H -0.0701 0.2200 0.0442 0.064 Uiso 1 1 calc R . .
C25 C -0.0166(5) 0.2760(3) 0.1183(2) 0.0429(12) Uani 1 1 d . . .
H25A H 0.0415 0.2426 0.1294 0.051 Uiso 1 1 calc R . .
C26 C -0.0351(4) 0.3539(2) 0.27526(19) 0.0274(9) Uani 1 1 d . . .
C27 C 0.0135(4) 0.3762(3) 0.3291(2) 0.0386(11) Uani 1 1 d . . .
H27A H 0.0930 0.3961 0.3328 0.046 Uiso 1 1 calc R . .
C28 C -0.0521(5) 0.3698(3) 0.3767(2) 0.0434(12) Uani 1 1 d . . .
H28A H -0.0179 0.3849 0.4130 0.052 Uiso 1 1 calc R . .
C29 C -0.1683(5) 0.3414(3) 0.3716(3) 0.0541(15) Uani 1 1 d . . .
H29A H -0.2137 0.3373 0.4045 0.065 Uiso 1 1 calc R . .
C30 C -0.2181(4) 0.3191(3) 0.3197(2) 0.0439(13) Uani 1 1 d . . .
H30A H -0.2977 0.2994 0.3167 0.053 Uiso 1 1 calc R . .
C31 C -0.1527(4) 0.3251(3) 0.2710(2) 0.0366(11) Uani 1 1 d . . .
H31A H -0.1877 0.3097 0.2349 0.044 Uiso 1 1 calc R . .
C32 C -0.0868(3) 0.6268(2) 0.15580(19) 0.0287(9) Uani 1 1 d . . .
C33 C -0.0652(4) 0.6763(3) 0.1113(2) 0.0343(10) Uani 1 1 d . . .
H33A H 0.0083 0.7048 0.1106 0.041 Uiso 1 1 calc R . .
C34 C -0.1496(4) 0.6845(3) 0.0681(2) 0.0426(12) Uani 1 1 d . . .
H34A H -0.1346 0.7189 0.0381 0.051 Uiso 1 1 calc R . .
C35 C -0.2547(4) 0.6427(3) 0.0689(2) 0.0484(14) Uani 1 1 d . . .
H35A H -0.3123 0.6480 0.0391 0.058 Uiso 1 1 calc R . .
C36 C -0.2786(4) 0.5931(3) 0.1123(2) 0.0444(13) Uani 1 1 d . . .
H36A H -0.3523 0.5647 0.1127 0.053 Uiso 1 1 calc R . .
C37 C -0.1935(4) 0.5853(3) 0.1552(2) 0.0383(11) Uani 1 1 d . . .
H37A H -0.2091 0.5505 0.1849 0.046 Uiso 1 1 calc R . .
C38 C -0.0534(4) 0.6240(2) 0.2768(2) 0.0294(9) Uani 1 1 d . . .
C39 C -0.1177(4) 0.6859(3) 0.2858(2) 0.0382(11) Uani 1 1 d . . .
H39A H -0.1264 0.7217 0.2564 0.046 Uiso 1 1 calc R . .
C40 C -0.1688(4) 0.6959(3) 0.3369(2) 0.0460(13) Uani 1 1 d . . .
H40A H -0.2103 0.7395 0.3431 0.055 Uiso 1 1 calc R . .
C41 C -0.1606(5) 0.6433(3) 0.3791(3) 0.0530(15) Uani 1 1 d . . .
H41A H -0.1975 0.6499 0.4141 0.064 Uiso 1 1 calc R . .
C42 C -0.0996(6) 0.5822(4) 0.3704(3) 0.0660(18) Uani 1 1 d . . .
H42A H -0.0936 0.5459 0.3997 0.079 Uiso 1 1 calc R . .
C43 C -0.0455(5) 0.5717(3) 0.3194(2) 0.0491(13) Uani 1 1 d . . .
H43A H -0.0030 0.5283 0.3138 0.059 Uiso 1 1 calc R . .
C44 C 0.1163(3) 0.7005(2) 0.21051(19) 0.0282(9) Uani 1 1 d . . .
H44A H 0.1516 0.7054 0.1728 0.034 Uiso 1 1 calc R . .
H44B H 0.0666 0.7433 0.2155 0.034 Uiso 1 1 calc R . .
C45 C 0.2141(4) 0.7048(2) 0.25691(19) 0.0301(9) Uani 1 1 d . . .
H45A H 0.1793 0.7048 0.2948 0.036 Uiso 1 1 calc R . .
H45B H 0.2602 0.6599 0.2541 0.036 Uiso 1 1 calc R . .
C46 C 0.2950(4) 0.7760(2) 0.2512(2) 0.0305(9) Uani 1 1 d . . .
H46A H 0.2485 0.8208 0.2533 0.037 Uiso 1 1 calc R . .
H46B H 0.3304 0.7756 0.2134 0.037 Uiso 1 1 calc R . .
C47 C 0.3930(4) 0.7818(2) 0.29806(19) 0.0294(9) Uani 1 1 d . . .
H47A H 0.4437 0.7393 0.2937 0.035 Uiso 1 1 calc R . .
H47B H 0.3577 0.7775 0.3358 0.035 Uiso 1 1 calc R . .
C48 C 0.5628(3) 0.8582(2) 0.23114(19) 0.0280(9) Uani 1 1 d . . .
C49 C 0.6290(4) 0.7966(3) 0.2236(2) 0.0358(11) Uani 1 1 d . . .
H49A H 0.6371 0.7615 0.2536 0.043 Uiso 1 1 calc R . .
C50 C 0.6826(4) 0.7859(3) 0.1738(2) 0.0425(12) Uani 1 1 d . . .
H50A H 0.7259 0.7428 0.1688 0.051 Uiso 1 1 calc R . .
C51 C 0.6745(4) 0.8376(3) 0.1303(2) 0.0438(12) Uani 1 1 d . . .
H51A H 0.7113 0.8299 0.0954 0.053 Uiso 1 1 calc R . .
C52 C 0.6132(4) 0.8995(3) 0.1381(2) 0.0444(12) Uani 1 1 d . . .
H52A H 0.6095 0.9360 0.1088 0.053 Uiso 1 1 calc R . .
C53 C 0.5562(4) 0.9099(3) 0.1879(2) 0.0382(11) Uani 1 1 d . . .
H53A H 0.5122 0.9528 0.1924 0.046 Uiso 1 1 calc R . .
C54 C 0.5940(4) 0.8589(2) 0.3528(2) 0.0302(9) Uani 1 1 d . . .
C55 C 0.5718(4) 0.8119(3) 0.3985(2) 0.0376(11) Uani 1 1 d . . .
H55A H 0.4981 0.7837 0.4000 0.045 Uiso 1 1 calc R . .
C56 C 0.6566(4) 0.8060(3) 0.4418(2) 0.0447(13) Uani 1 1 d . . .
H56A H 0.6415 0.7732 0.4728 0.054 Uiso 1 1 calc R . .
C57 C 0.7622(4) 0.8473(3) 0.4401(2) 0.0487(14) Uani 1 1 d . . .
H57A H 0.8201 0.8429 0.4700 0.058 Uiso 1 1 calc R . .
C58 C 0.7856(4) 0.8951(3) 0.3954(3) 0.0500(14) Uani 1 1 d . . .
H58A H 0.8588 0.9239 0.3945 0.060 Uiso 1 1 calc R . .
C59 C 0.7013(4) 0.9004(3) 0.3520(2) 0.0390(11) Uani 1 1 d . . .
H59A H 0.7170 0.9331 0.3210 0.047 Uiso 1 1 calc R . .
C60 C 0.5348(4) 1.1263(2) 0.21973(19) 0.0287(9) Uani 1 1 d . . .
C61 C 0.4862(4) 1.1042(3) 0.1669(2) 0.0352(10) Uani 1 1 d . . .
H61A H 0.4061 1.0858 0.1632 0.042 Uiso 1 1 calc R . .
C62 C 0.5533(5) 1.1085(3) 0.1188(2) 0.0437(12) Uani 1 1 d . . .
H62A H 0.5194 1.0933 0.0824 0.052 Uiso 1 1 calc R . .
C63 C 0.6704(5) 1.1353(3) 0.1247(2) 0.0483(14) Uani 1 1 d . . .
H63A H 0.7174 1.1374 0.0923 0.058 Uiso 1 1 calc R . .
C64 C 0.7187(4) 1.1587(3) 0.1763(2) 0.0448(13) Uani 1 1 d . . .
H64A H 0.7983 1.1784 0.1794 0.054 Uiso 1 1 calc R . .
C65 C 0.6520(4) 1.1541(3) 0.2250(2) 0.0372(11) Uani 1 1 d . . .
H65A H 0.6863 1.1697 0.2612 0.045 Uiso 1 1 calc R . .
C66 C 0.5281(4) 1.1480(2) 0.34266(19) 0.0294(9) Uani 1 1 d . . .
C67 C 0.6220(4) 1.1062(3) 0.3610(2) 0.0374(11) Uani 1 1 d . . .
H67A H 0.6410 1.0638 0.3391 0.045 Uiso 1 1 calc R . .
C68 C 0.6864(4) 1.1256(3) 0.4098(2) 0.0455(13) Uani 1 1 d . . .
H68A H 0.7501 1.0970 0.4216 0.055 Uiso 1 1 calc R . .
C69 C 0.6595(5) 1.1865(3) 0.4418(2) 0.0481(14) Uani 1 1 d . . .
H69A H 0.7053 1.2003 0.4756 0.058 Uiso 1 1 calc R . .
C70 C 0.5673(5) 1.2270(3) 0.4256(2) 0.0466(13) Uani 1 1 d . . .
H70A H 0.5475 1.2682 0.4485 0.056 Uiso 1 1 calc R . .
C71 C 0.5018(4) 1.2082(3) 0.3753(2) 0.0359(10) Uani 1 1 d . . .
H71A H 0.4386 1.2373 0.3637 0.043 Uiso 1 1 calc R . .
C72 C 0.3283(4) 1.1790(3) 0.2686(2) 0.0387(12) Uani 1 1 d . . .
H72A H 0.2720 1.1575 0.2384 0.046 Uiso 1 1 calc R . .
H72B H 0.2847 1.1815 0.3041 0.046 Uiso 1 1 calc R . .
C73 C 0.3629(5) 1.2549(3) 0.2531(3) 0.0252(14) Uani 0.65 1 d P . .
H73A H 0.3849 1.2551 0.2127 0.030 Uiso 0.65 1 calc PR . .
H73B H 0.4334 1.2729 0.2767 0.030 Uiso 0.65 1 calc PR . .
C74 C 0.2665(5) 1.3099(4) 0.2605(3) 0.0280(14) Uani 0.65 1 d P . .
H74A H 0.2414 1.3074 0.3003 0.034 Uiso 0.65 1 calc PR . .
H74B H 0.3002 1.3619 0.2541 0.034 Uiso 0.65 1 calc PR . .
C73A C 0.2285(13) 1.1712(9) 0.2291(8) 0.056(4) Uani 0.35 1 d P A 1
H73C H 0.1945 1.1206 0.2329 0.067 Uiso 0.35 1 d PR A 1
H73D H 0.2580 1.1751 0.1915 0.067 Uiso 0.35 1 d PR A 1
C74A C 0.1304(11) 1.2267(8) 0.2345(6) 0.039(3) Uani 0.35 1 d P A 1
H74C H 0.1024 1.2257 0.2725 0.047 Uiso 0.35 1 d PR A 1
H74D H 0.0661 1.2095 0.2088 0.047 Uiso 0.35 1 d PR A 1
C75 C 0.1648(4) 1.2950(3) 0.2225(2) 0.0391(12) Uani 1 1 d . . .
H75B H 0.1035 1.3301 0.2300 0.059 Uiso 1 1 calc R A 1
H75C H 0.1859 1.2993 0.1821 0.059 Uiso 1 1 calc R A 1
C76 C 0.1854(3) 0.9245(2) 0.4246(2) 0.0299(10) Uani 1 1 d . . .
C77 C 0.1708(4) 0.8551(3) 0.3962(3) 0.0452(13) Uani 1 1 d . . .
H77A H 0.2097 0.8478 0.3618 0.054 Uiso 1 1 calc R . .
C78 C 0.1003(5) 0.7970(3) 0.4177(3) 0.0563(16) Uani 1 1 d . . .
H78A H 0.0888 0.7502 0.3976 0.068 Uiso 1 1 calc R . .
C79 C 0.0461(4) 0.8066(3) 0.4687(3) 0.0485(14) Uani 1 1 d . . .
H79A H 0.0003 0.7659 0.4845 0.058 Uiso 1 1 calc R . .
C80 C 0.0590(4) 0.8753(3) 0.4963(2) 0.0426(12) Uani 1 1 d . . .
H80A H 0.0203 0.8824 0.5308 0.051 Uiso 1 1 calc R . .
C81 C 0.1272(4) 0.9341(3) 0.4746(2) 0.0344(10) Uani 1 1 d . . .
H81A H 0.1347 0.9815 0.4939 0.041 Uiso 1 1 calc R . .
C82 C 0.1667(4) 1.0709(2) 0.38508(19) 0.0288(9) Uani 1 1 d . . .
C83 C 0.0627(4) 1.0495(3) 0.3552(2) 0.0362(11) Uani 1 1 d . . .
H83A H 0.0476 0.9984 0.3432 0.043 Uiso 1 1 calc R . .
C84 C -0.0196(4) 1.1004(3) 0.3425(2) 0.0453(13) Uani 1 1 d . . .
H84A H -0.0906 1.0842 0.3219 0.054 Uiso 1 1 calc R . .
C85 C 0.0007(5) 1.1751(3) 0.3595(2) 0.0462(13) Uani 1 1 d . . .
H85A H -0.0561 1.2104 0.3510 0.055 Uiso 1 1 calc R . .
C86 C 0.1044(4) 1.1978(3) 0.3892(2) 0.0387(11) Uani 1 1 d . . .
H86A H 0.1193 1.2490 0.4009 0.046 Uiso 1 1 calc R . .
C87 C 0.1875(4) 1.1461(3) 0.4020(2) 0.0338(10) Uani 1 1 d . . .
H87A H 0.2587 1.1622 0.4224 0.041 Uiso 1 1 calc R . .
C88 C 0.3710(3) 1.0376(2) 0.45527(19) 0.0297(9) Uani 1 1 d . . .
H88A H 0.4104 1.0867 0.4448 0.036 Uiso 1 1 calc R . .
H88B H 0.3216 1.0467 0.4879 0.036 Uiso 1 1 calc R . .
C89 C 0.4639(3) 0.9850(2) 0.47390(19) 0.0289(9) Uani 1 1 d . . .
H89A H 0.5168 0.9782 0.4422 0.043 Uiso 1 1 calc R . .
H89B H 0.4253 0.9350 0.4825 0.043 Uiso 1 1 calc R . .
C90 C 0.2023(4) 0.9683(3) 0.2391(2) 0.0386(11) Uani 1 1 d . . .
N2 N 0.1177(3) 0.9701(2) 0.21253(18) 0.0393(10) Uani 1 1 d . . .
C91 C 0.0061(5) 0.9753(4) 0.1796(3) 0.0594(17) Uani 1 1 d . . .
C92 C -0.0898(6) 0.9475(6) 0.2181(3) 0.101(3) Uani 1 1 d . . .
H92A H -0.0839 0.8936 0.2252 0.151 Uiso 1 1 calc R . .
H92B H -0.1666 0.9552 0.1997 0.151 Uiso 1 1 calc R . .
H92C H -0.0811 0.9755 0.2544 0.151 Uiso 1 1 calc R . .
C93 C 0.0073(6) 0.9276(5) 0.1276(3) 0.103(3) Uani 1 1 d . . .
H93A H 0.0110 0.8746 0.1384 0.154 Uiso 1 1 calc R . .
H93B H 0.0762 0.9433 0.1059 0.154 Uiso 1 1 calc R . .
H93C H -0.0644 0.9332 0.1040 0.154 Uiso 1 1 calc R . .
C94 C -0.0024(8) 1.0601(5) 0.1676(4) 0.111(3) Uani 1 1 d . . .
H94A H 0.0598 1.0774 0.1423 0.166 Uiso 1 1 calc R . .
H94B H 0.0068 1.0888 0.2036 0.166 Uiso 1 1 calc R . .
H94C H -0.0793 1.0678 0.1492 0.166 Uiso 1 1 calc R . .
B1 B 0.7587(11) 0.8894(6) 0.9724(5) 0.105(4) Uani 1 1 d . . .
B2 B 0.7253(10) 0.6244(5) 0.5439(5) 0.081(3) Uani 1 1 d . . .
F1 F 0.7442(5) 0.9174(4) 0.9218(2) 0.122(2) Uani 1 1 d . . .
F2 F 0.8161(6) 0.8257(4) 0.9741(4) 0.195(4) Uani 1 1 d . . .
F3 F 0.6470(6) 0.8700(5) 0.9918(3) 0.153(3) Uani 1 1 d . . .
F4 F 0.8193(8) 0.9386(4) 1.0066(3) 0.211(4) Uani 1 1 d . . .
F5 F 0.6763(6) 0.6849(4) 0.5645(4) 0.188(4) Uani 1 1 d . . .
F6 F 0.7504(5) 0.5770(3) 0.5860(2) 0.123(2) Uani 1 1 d . . .
F7 F 0.6537(7) 0.5901(5) 0.5049(3) 0.186(4) Uani 1 1 d . . .
F8 F 0.8302(6) 0.6505(4) 0.5228(2) 0.145(2) Uani 1 1 d . . .
N3 N 0.1973(7) 0.8027(5) 0.0860(4) 0.126(3) Uani 1 1 d . . .
C95 C 0.2605(8) 0.8481(5) 0.0680(4) 0.087(3) Uani 1 1 d . . .
C96 C 0.3427(8) 0.9068(6) 0.0449(4) 0.108(3) Uani 1 1 d . . .
N4 N 0.3219(8) 0.6855(5) 0.4324(4) 0.109(3) Uani 1 1 d . . .
C97 C 0.2502(18) 0.6404(11) 0.4443(10) 0.086(5) Uani 0.50 1 d P . .
C98 C 0.1601(19) 0.5815(11) 0.4666(10) 0.123(8) Uani 0.50 1 d P . .
C97A C 0.3289(18) 0.6386(11) 0.4651(7) 0.080(5) Uani 0.50 1 d P . .
C98A C 0.3330(18) 0.5706(10) 0.5057(9) 0.115(7) Uani 0.50 1 d P . .

loop_
_atom_site_aniso_label
_atom_site_aniso_U_11
_atom_site_aniso_U_22
_atom_site_aniso_U_33
_atom_site_aniso_U_23
_atom_site_aniso_U_13
_atom_site_aniso_U_12
Ag1 0.02674(17) 0.02326(18) 0.0300(2) -0.00091(13) 0.00550(13) 0.00128(12)
Ag2 0.02687(17) 0.02436(18) 0.0322(2) -0.00197(13) 0.00535(14) 0.00189(12)
P1 0.0262(5) 0.0226(5) 0.0247(6) 0.0006(4) 0.0050(4) 0.0025(4)
P2 0.0255(5) 0.0201(5) 0.0324(6) 0.0042(4) 0.0044(4) 0.0038(4)
P3 0.0247(5) 0.0216(5) 0.0307(6) -0.0025(4) 0.0040(4) 0.0018(4)
P4 0.0244(5) 0.0211(5) 0.0325(6) -0.0029(4) 0.0023(4) 0.0022(4)
P5 0.0254(5) 0.0242(6) 0.0311(6) 0.0052(5) 0.0040(4) 0.0031(4)
P6 0.0257(5) 0.0227(5) 0.0271(6) 0.0017(4) 0.0051(4) 0.0028(4)
C1 0.041(2) 0.029(2) 0.040(3) 0.002(2) 0.002(2) 0.0059(19)
N1 0.035(2) 0.035(2) 0.041(2) -0.0014(18) -0.0031(18) 0.0018(16)
C2 0.033(2) 0.056(3) 0.057(4) -0.007(3) -0.010(2) 0.008(2)
C3 0.089(5) 0.081(5) 0.111(7) -0.006(5) -0.046(5) 0.044(4)
C4 0.049(4) 0.153(9) 0.065(5) -0.019(5) -0.002(3) -0.028(4)
C5 0.067(4) 0.096(6) 0.054(4) -0.031(4) -0.019(3) 0.016(4)
C6 0.036(2) 0.031(2) 0.024(2) 0.0058(18) 0.0079(18) 0.0087(18)
C7 0.041(2) 0.024(2) 0.035(3) 0.0077(19) 0.011(2) 0.0040(18)
C8 0.058(3) 0.027(2) 0.047(3) 0.012(2) 0.020(3) 0.013(2)
C9 0.061(3) 0.041(3) 0.047(3) 0.016(3) 0.009(3) 0.028(3)
C10 0.046(3) 0.050(3) 0.042(3) 0.010(3) -0.002(2) 0.015(2)
C11 0.039(2) 0.037(3) 0.033(3) 0.004(2) 0.007(2) 0.010(2)
C12 0.0232(18) 0.025(2) 0.032(2) 0.0015(18) 0.0000(17) 0.0045(16)
C13 0.032(2) 0.040(3) 0.027(2) 0.004(2) 0.0040(18) -0.0023(19)
C14 0.032(2) 0.049(3) 0.038(3) 0.012(2) 0.003(2) -0.003(2)
C15 0.031(2) 0.036(3) 0.064(4) 0.020(3) 0.005(2) 0.003(2)
C16 0.036(2) 0.025(2) 0.069(4) -0.004(2) 0.010(2) -0.0005(19)
C17 0.038(2) 0.035(3) 0.041(3) -0.005(2) 0.009(2) 0.002(2)
C18 0.0282(19) 0.026(2) 0.028(2) -0.0044(18) 0.0026(18) -0.0007(16)
C19 0.0287(19) 0.027(2) 0.027(2) -0.0028(18) 0.0033(17) 0.0019(16)
C20 0.031(2) 0.022(2) 0.033(2) 0.0060(18) 0.0013(18) -0.0014(16)
C21 0.038(2) 0.038(3) 0.044(3) 0.007(2) 0.002(2) 0.008(2)
C22 0.033(2) 0.061(4) 0.044(3) 0.008(3) -0.005(2) 0.004(2)
C23 0.052(3) 0.060(4) 0.037(3) 0.006(3) -0.010(2) -0.016(3)
C24 0.071(4) 0.039(3) 0.046(3) -0.004(3) -0.001(3) -0.009(3)
C25 0.058(3) 0.030(3) 0.041(3) 0.001(2) -0.001(2) 0.011(2)
C26 0.032(2) 0.019(2) 0.032(2) 0.0033(17) 0.0032(18) 0.0044(16)
C27 0.043(2) 0.026(2) 0.048(3) 0.008(2) 0.013(2) 0.0042(19)
C28 0.060(3) 0.033(3) 0.038(3) 0.002(2) 0.010(2) 0.006(2)
C29 0.069(4) 0.045(3) 0.052(4) 0.013(3) 0.034(3) 0.014(3)
C30 0.036(2) 0.038(3) 0.058(4) 0.008(3) 0.016(2) 0.001(2)
C31 0.035(2) 0.029(2) 0.046(3) 0.003(2) 0.010(2) 0.0006(19)
C32 0.0270(19) 0.025(2) 0.035(3) -0.0104(18) 0.0006(18) 0.0060(16)
C33 0.038(2) 0.032(2) 0.033(3) -0.005(2) 0.002(2) 0.0044(19)
C34 0.044(3) 0.046(3) 0.040(3) -0.005(2) 0.000(2) 0.017(2)
C35 0.043(3) 0.059(4) 0.046(3) -0.023(3) -0.004(2) 0.024(3)
C36 0.027(2) 0.056(3) 0.050(3) -0.021(3) -0.002(2) 0.004(2)
C37 0.032(2) 0.035(3) 0.048(3) -0.011(2) 0.003(2) 0.0033(19)
C38 0.029(2) 0.027(2) 0.032(2) -0.0056(19) 0.0055(18) -0.0019(17)
C39 0.041(2) 0.040(3) 0.034(3) -0.007(2) 0.005(2) 0.006(2)
C40 0.042(3) 0.052(3) 0.044(3) -0.018(3) 0.013(2) 0.005(2)
C41 0.052(3) 0.062(4) 0.045(3) -0.016(3) 0.021(3) -0.004(3)
C42 0.097(5) 0.056(4) 0.048(4) 0.010(3) 0.032(4) 0.010(3)
C43 0.068(3) 0.038(3) 0.044(3) 0.002(2) 0.022(3) 0.009(3)
C44 0.0293(19) 0.019(2) 0.036(3) -0.0017(18) 0.0057(18) 0.0012(16)
C45 0.032(2) 0.025(2) 0.032(2) -0.0010(18) -0.0006(19) -0.0040(17)
C46 0.030(2) 0.023(2) 0.037(3) 0.0000(19) -0.0022(19) -0.0033(17)
C47 0.031(2) 0.022(2) 0.034(3) -0.0032(18) -0.0002(19) 0.0015(17)
C48 0.0286(19) 0.023(2) 0.032(2) -0.0048(18) 0.0041(18) 0.0000(16)
C49 0.037(2) 0.029(2) 0.043(3) -0.004(2) 0.005(2) 0.0082(19)
C50 0.039(2) 0.042(3) 0.048(3) -0.012(2) 0.007(2) 0.008(2)
C51 0.039(2) 0.054(3) 0.039(3) -0.009(2) 0.007(2) 0.001(2)
C52 0.053(3) 0.046(3) 0.036(3) 0.003(2) 0.008(2) 0.007(2)
C53 0.045(3) 0.032(3) 0.039(3) -0.001(2) 0.004(2) 0.007(2)
C54 0.028(2) 0.026(2) 0.037(3) -0.0050(19) 0.0041(19) 0.0081(17)
C55 0.036(2) 0.039(3) 0.038(3) -0.007(2) -0.002(2) 0.007(2)
C56 0.047(3) 0.054(3) 0.035(3) -0.009(2) -0.002(2) 0.016(2)
C57 0.037(3) 0.072(4) 0.038(3) -0.021(3) -0.007(2) 0.019(3)
C58 0.031(2) 0.063(4) 0.055(4) -0.026(3) -0.001(2) 0.004(2)
C59 0.033(2) 0.041(3) 0.042(3) -0.010(2) -0.001(2) 0.001(2)
C60 0.034(2) 0.023(2) 0.030(2) 0.0039(18) 0.0051(18) 0.0026(17)
C61 0.040(2) 0.026(2) 0.040(3) 0.006(2) 0.008(2) -0.0001(18)
C62 0.057(3) 0.038(3) 0.037(3) 0.005(2) 0.008(2) 0.009(2)
C63 0.056(3) 0.044(3) 0.048(3) 0.010(3) 0.029(3) 0.008(2)
C64 0.032(2) 0.048(3) 0.055(4) 0.000(3) 0.013(2) 0.001(2)
C65 0.031(2) 0.035(3) 0.046(3) 0.002(2) 0.007(2) 0.0007(19)
C66 0.031(2) 0.027(2) 0.029(2) 0.0042(18) 0.0018(18) -0.0028(17)
C67 0.037(2) 0.037(3) 0.038(3) 0.003(2) 0.001(2) 0.004(2)
C68 0.035(2) 0.059(4) 0.043(3) 0.011(3) -0.006(2) 0.006(2)
C69 0.048(3) 0.060(4) 0.033(3) 0.007(3) -0.006(2) -0.015(3)
C70 0.053(3) 0.045(3) 0.041(3) 0.000(2) 0.007(3) -0.005(2)
C71 0.041(2) 0.029(2) 0.038(3) 0.003(2) 0.001(2) 0.0026(19)
C72 0.031(2) 0.048(3) 0.040(3) 0.016(2) 0.005(2) 0.012(2)
C73 0.020(3) 0.021(3) 0.034(4) 0.014(3) 0.004(3) 0.002(2)
C74 0.031(3) 0.019(3) 0.035(4) 0.007(3) -0.002(3) 0.005(2)
C73A 0.052(9) 0.029(8) 0.086(14) 0.002(8) -0.005(9) 0.006(7)
C74A 0.031(6) 0.041(8) 0.045(9) 0.012(7) 0.013(6) -0.002(6)
C75 0.038(2) 0.041(3) 0.041(3) 0.012(2) 0.007(2) 0.019(2)
C76 0.0240(18) 0.026(2) 0.040(3) 0.0075(19) 0.0025(18) 0.0052(16)
C77 0.040(3) 0.034(3) 0.063(4) 0.001(2) 0.019(3) 0.002(2)
C78 0.046(3) 0.025(3) 0.098(5) -0.004(3) 0.016(3) -0.003(2)
C79 0.032(2) 0.042(3) 0.073(4) 0.024(3) 0.011(3) 0.001(2)
C80 0.030(2) 0.059(4) 0.038(3) 0.017(3) 0.005(2) -0.002(2)
C81 0.033(2) 0.041(3) 0.028(2) 0.004(2) 0.0009(19) -0.0024(19)
C82 0.032(2) 0.029(2) 0.027(2) 0.0054(18) 0.0079(18) 0.0065(17)
C83 0.037(2) 0.033(3) 0.039(3) 0.000(2) 0.002(2) 0.0081(19)
C84 0.043(3) 0.051(3) 0.044(3) 0.002(3) 0.000(2) 0.016(2)
C85 0.059(3) 0.045(3) 0.038(3) 0.011(2) 0.005(2) 0.025(3)
C86 0.050(3) 0.029(2) 0.038(3) 0.006(2) 0.010(2) 0.010(2)
C87 0.039(2) 0.030(2) 0.034(3) 0.007(2) 0.016(2) 0.0067(19)
C88 0.030(2) 0.027(2) 0.033(2) -0.0003(19) 0.0036(18) 0.0011(17)
C89 0.0279(19) 0.028(2) 0.032(2) 0.0000(18) 0.0053(18) 0.0038(17)
C90 0.042(2) 0.029(2) 0.046(3) 0.002(2) 0.001(2) 0.006(2)
N2 0.038(2) 0.040(2) 0.040(2) -0.0002(19) -0.0065(19) 0.0068(18)
C91 0.039(3) 0.079(5) 0.060(4) -0.006(3) -0.015(3) 0.022(3)
C92 0.047(4) 0.172(10) 0.078(6) -0.045(6) -0.005(4) -0.015(4)
C93 0.077(5) 0.156(9) 0.077(5) -0.060(6) -0.041(4) 0.053(5)
C94 0.121(7) 0.125(8) 0.094(7) 0.009(6) -0.024(5) 0.079(6)
B1 0.121(9) 0.068(6) 0.116(9) 0.026(6) -0.063(8) -0.029(6)
B2 0.099(7) 0.056(5) 0.084(7) 0.001(5) -0.019(6) -0.014(5)
F1 0.116(4) 0.152(5) 0.092(4) 0.048(4) -0.031(3) -0.017(4)
F2 0.165(6) 0.122(6) 0.295(11) 0.063(6) -0.057(6) 0.029(5)
F3 0.136(5) 0.225(8) 0.091(4) 0.001(5) -0.016(4) -0.026(5)
F4 0.271(9) 0.158(7) 0.175(7) 0.020(5) -0.155(7) -0.076(6)
F5 0.131(5) 0.096(5) 0.338(12) -0.025(6) 0.031(6) 0.021(4)
F6 0.151(5) 0.104(4) 0.109(4) 0.035(3) -0.051(4) -0.006(4)
F7 0.194(6) 0.209(8) 0.134(6) 0.011(5) -0.097(5) -0.078(6)
F8 0.136(5) 0.203(7) 0.088(4) -0.013(4) -0.003(4) -0.044(5)
N3 0.113(6) 0.091(6) 0.184(9) 0.053(6) 0.053(6) 0.044(5)
C95 0.097(6) 0.088(6) 0.084(6) 0.018(5) 0.024(5) 0.048(5)
C96 0.100(6) 0.106(8) 0.116(8) 0.028(6) -0.014(6) -0.002(6)
N4 0.106(6) 0.083(6) 0.146(8) 0.010(6) 0.028(6) 0.033(5)
C97 0.092(12) 0.075(13) 0.096(15) -0.009(10) 0.025(12) 0.025(11)
C98 0.131(16) 0.078(13) 0.16(2) -0.015(13) -0.033(15) 0.006(12)
C97A 0.092(12) 0.079(13) 0.067(11) -0.039(10) 0.015(10) -0.002(10)
C98A 0.170(18) 0.060(10) 0.120(16) 0.004(10) 0.054(14) 0.011(11)

loop_
_atom_type_symbol
_atom_type_description
_atom_type_scat_dispersion_real
_atom_type_scat_dispersion_imag
_atom_type_scat_source
C C 0.0033 0.0016 'International Tables Vol C Tables 4.2.6.8 and 6.1.1.4'
H H 0.0000 0.0000 'International Tables Vol C Tables 4.2.6.8 and 6.1.1.4'
B B 0.0013 0.0007 'International Tables Vol C Tables 4.2.6.8 and 6.1.1.4'
N N 0.0061 0.0033 'International Tables Vol C Tables 4.2.6.8 and 6.1.1.4'
F F 0.0171 0.0103 'International Tables Vol C Tables 4.2.6.8 and 6.1.1.4'
P P 0.1023 0.0942 'International Tables Vol C Tables 4.2.6.8 and 6.1.1.4'
Ag Ag -0.8971 1.1015 'International Tables Vol C Tables 4.2.6.8 and 6.1.1.4'

loop_
_geom_angle_atom_site_label_1
_geom_angle_atom_site_label_2
_geom_angle_atom_site_label_3
_geom_angle
_geom_angle_site_symmetry_1
_geom_angle_site_symmetry_3
_geom_angle_publ_flag
C1 Ag1 P3 110.20(12) . . ?
C1 Ag1 P2 105.51(12) . . ?
P3 Ag1 P2 123.07(4) . . ?
C1 Ag1 P1 103.09(13) . . ?
P3 Ag1 P1 113.87(4) . . ?
P2 Ag1 P1 98.88(4) . . ?
C90 Ag2 P4 112.69(12) . . ?
C90 Ag2 P5 101.51(12) . . ?
P4 Ag2 P5 122.89(4) . . ?
C90 Ag2 P6 103.14(13) . . ?
P4 Ag2 P6 114.48(4) . . ?
P5 Ag2 P6 99.49(4) . . ?
C12 P1 C6 99.94(19) . . ?
C12 P1 C18 104.4(2) . . ?
C6 P1 C18 104.3(2) . . ?
C12 P1 Ag1 117.08(15) . . ?
C6 P1 Ag1 107.64(14) . . ?
C18 P1 Ag1 120.81(14) . . ?
C26 P2 C20 105.8(2) . . ?
C26 P2 C75 104.7(2) . 1_545 ?
C20 P2 C75 103.7(2) . 1_545 ?
C26 P2 Ag1 115.46(14) . . ?
C20 P2 Ag1 109.65(14) . . ?
C75 P2 Ag1 116.41(16) 1_545 . ?
C32 P3 C38 103.21(19) . . ?
C32 P3 C44 102.0(2) . . ?
C38 P3 C44 101.6(2) . . ?
C32 P3 Ag1 117.39(14) . . ?
C38 P3 Ag1 118.45(15) . . ?
C44 P3 Ag1 111.83(13) . . ?
C48 P4 C47 102.1(2) . . ?
C48 P4 C54 103.16(19) . . ?
C47 P4 C54 101.8(2) . . ?
C48 P4 Ag2 117.16(14) . . ?
C47 P4 Ag2 111.63(14) . . ?
C54 P4 Ag2 118.70(14) . . ?
C66 P5 C60 106.0(2) . . ?
C66 P5 C72 105.2(2) . . ?
C60 P5 C72 104.1(2) . . ?
C66 P5 Ag2 108.55(14) . . ?
C60 P5 Ag2 117.67(15) . . ?
C72 P5 Ag2 114.32(16) . . ?
C76 P6 C82 99.91(19) . . ?
C76 P6 C88 103.9(2) . . ?
C82 P6 C88 104.7(2) . . ?
C76 P6 Ag2 118.25(16) . . ?
C82 P6 Ag2 107.70(14) . . ?
C88 P6 Ag2 119.89(14) . . ?
N1 C1 Ag1 172.2(4) . . ?
C1 N1 C2 177.9(5) . . ?
N1 C2 C5 108.0(4) . . ?
N1 C2 C4 106.5(5) . . ?
C5 C2 C4 111.2(6) . . ?
N1 C2 C3 106.1(5) . . ?
C5 C2 C3 113.4(6) . . ?
C4 C2 C3 111.2(6) . . ?
C7 C6 C11 119.6(4) . . ?
C7 C6 P1 123.7(3) . . ?
C11 C6 P1 116.6(4) . . ?
C6 C7 C8 119.5(5) . . ?
C9 C8 C7 120.5(5) . . ?
C8 C9 C10 119.5(4) . . ?
C9 C10 C11 120.5(5) . . ?
C10 C11 C6 120.3(5) . . ?
C17 C12 C13 118.2(4) . . ?
C17 C12 P1 120.0(3) . . ?
C13 C12 P1 121.7(3) . . ?
C14 C13 C12 121.0(5) . . ?
C15 C14 C13 119.9(5) . . ?
C14 C15 C16 120.2(5) . . ?
C15 C16 C17 120.1(5) . . ?
C12 C17 C16 120.5(5) . . ?
C19 C18 P1 114.0(3) . . ?
C19 C19 C18 112.0(4) 2_565 . ?
C25 C20 C21 117.6(4) . . ?
C25 C20 P2 125.5(4) . . ?
C21 C20 P2 116.7(4) . . ?
C22 C21 C20 121.1(5) . . ?
C21 C22 C23 120.7(5) . . ?
C24 C23 C22 119.9(5) . . ?
C23 C24 C25 119.8(5) . . ?
C20 C25 C24 120.8(5) . . ?
C27 C26 C31 118.4(4) . . ?
C27 C26 P2 117.1(3) . . ?
C31 C26 P2 124.5(4) . . ?
C28 C27 C26 120.9(5) . . ?
C27 C28 C29 119.9(5) . . ?
C30 C29 C28 120.6(5) . . ?
C29 C30 C31 120.3(5) . . ?
C30 C31 C26 120.0(5) . . ?
C37 C32 C33 118.3(4) . . ?
C37 C32 P3 120.0(4) . . ?
C33 C32 P3 121.7(3) . . ?
C32 C33 C34 120.7(4) . . ?
C35 C34 C33 119.5(5) . . ?
C34 C35 C36 121.1(5) . . ?
C35 C36 C37 118.9(5) . . ?
C36 C37 C32 121.4(5) . . ?
C43 C38 C39 118.6(5) . . ?
C43 C38 P3 119.6(4) . . ?
C39 C38 P3 121.7(4) . . ?
C40 C39 C38 120.4(5) . . ?
C41 C40 C39 120.6(5) . . ?
C42 C41 C40 119.5(5) . . ?
C41 C42 C43 120.9(6) . . ?
C38 C43 C42 120.1(5) . . ?
C45 C44 P3 112.5(3) . . ?
C46 C45 C44 110.9(4) . . ?
C45 C46 C47 111.6(4) . . ?
C46 C47 P4 112.0(3) . . ?
C53 C48 C49 118.5(4) . . ?
C53 C48 P4 119.8(3) . . ?
C49 C48 P4 121.6(4) . . ?
C50 C49 C48 120.7(5) . . ?
C49 C50 C51 120.4(5) . . ?
C52 C51 C50 119.3(5) . . ?
C51 C52 C53 120.7(5) . . ?
C52 C53 C48 120.3(4) . . ?
C55 C54 C59 118.8(4) . . ?
C55 C54 P4 121.7(3) . . ?
C59 C54 P4 119.4(4) . . ?
C54 C55 C56 120.2(5) . . ?
C57 C56 C55 120.1(5) . . ?
C56 C57 C58 120.7(5) . . ?
C59 C58 C57 119.1(5) . . ?
C58 C59 C54 121.1(5) . . ?
C61 C60 C65 119.6(4) . . ?
C61 C60 P5 116.6(3) . . ?
C65 C60 P5 123.7(4) . . ?
C60 C61 C62 120.8(4) . . ?
C63 C62 C61 119.0(5) . . ?
C64 C63 C62 120.8(5) . . ?
C63 C64 C65 120.5(5) . . ?
C64 C65 C60 119.3(5) . . ?
C71 C66 C67 118.4(4) . . ?
C71 C66 P5 124.5(3) . . ?
C67 C66 P5 116.8(4) . . ?
C68 C67 C66 120.8(5) . . ?
C67 C68 C69 120.1(5) . . ?
C70 C69 C68 120.2(5) . . ?
C69 C70 C71 120.1(5) . . ?
C66 C71 C70 120.3(5) . . ?
C73 C72 P5 119.1(4) . . ?
C72 C73 C74 113.5(5) . . ?
C75 C74 C73 114.0(6) . . ?
C75 C74A C73A 112.8(10) . . ?
C74A C75 C74 102.7(7) . . ?
C74A C75 P2 120.5(7) . 1_565 ?
C74 C75 P2 118.4(4) . 1_565 ?
C77 C76 C81 118.9(4) . . ?
C77 C76 P6 119.7(4) . . ?
C81 C76 P6 121.4(4) . . ?
C78 C77 C76 120.3(5) . . ?
C77 C78 C79 120.1(5) . . ?
C80 C79 C78 119.6(5) . . ?
C79 C80 C81 120.6(5) . . ?
C80 C81 C76 120.4(5) . . ?
C83 C82 C87 118.3(4) . . ?
C83 C82 P6 118.4(3) . . ?
C87 C82 P6 123.0(3) . . ?
C82 C83 C84 121.7(5) . . ?
C83 C84 C85 120.1(5) . . ?
C86 C85 C84 119.2(5) . . ?
C85 C86 C87 120.5(5) . . ?
C82 C87 C86 120.2(5) . . ?
C89 C88 P6 113.8(3) . . ?
C88 C89 C89 112.1(4) . 2_676 ?
N2 C90 Ag2 171.1(4) . . ?
C90 N2 C91 177.4(5) . . ?
N2 C91 C93 108.7(5) . . ?
N2 C91 C92 106.3(5) . . ?
C93 C91 C92 111.6(7) . . ?
N2 C91 C94 105.6(6) . . ?
C93 C91 C94 114.0(7) . . ?
C92 C91 C94 110.2(6) . . ?
F1 B1 F4 110.4(9) . . ?
F1 B1 F2 114.8(13) . . ?
F4 B1 F2 106.5(9) . . ?
F1 B1 F3 106.9(8) . . ?
F4 B1 F3 112.2(13) . . ?
F2 B1 F3 106.1(9) . . ?
F7 B2 F6 110.5(8) . . ?
F7 B2 F5 109.6(9) . . ?
F6 B2 F5 110.7(10) . . ?
F7 B2 F8 112.7(9) . . ?
F6 B2 F8 106.8(8) . . ?
F5 B2 F8 106.4(8) . . ?
N3 C95 C96 179.8(12) . . ?
C97 N4 C97A 52.1(12) . . ?
C97A C97 N4 63.6(18) . . ?
C97A C97 C98 112(3) . . ?
N4 C97 C98 174(3) . . ?
C97 C97A N4 64.3(18) . . ?
C97 C97A C98A 112(3) . . ?
N4 C97A C98A 175.4(19) . . ?

loop_
_geom_bond_atom_site_label_1
_geom_bond_atom_site_label_2
_geom_bond_distance
_geom_bond_site_symmetry_2
_geom_bond_publ_flag
Ag1 C1 2.243(5) . ?
Ag1 P3 2.4814(11) . ?
Ag1 P2 2.5000(11) . ?
Ag1 P1 2.5190(11) . ?
Ag2 C90 2.255(5) . ?
Ag2 P4 2.4670(11) . ?
Ag2 P5 2.5022(11) . ?
Ag2 P6 2.5141(12) . ?
P1 C12 1.810(4) . ?
P1 C6 1.837(4) . ?
P1 C18 1.829(4) . ?
P2 C26 1.810(4) . ?
P2 C20 1.824(5) . ?
P2 C75 1.850(4) 1_545 ?
P3 C32 1.820(4) . ?
P3 C38 1.817(5) . ?
P3 C44 1.823(4) . ?
P4 C48 1.817(5) . ?
P4 C47 1.821(4) . ?
P4 C54 1.835(5) . ?
P5 C66 1.821(5) . ?
P5 C60 1.823(4) . ?
P5 C72 1.824(4) . ?
P6 C76 1.817(4) . ?
P6 C82 1.823(4) . ?
P6 C88 1.836(4) . ?
C1 N1 1.144(6) . ?
N1 C2 1.469(6) . ?
C2 C5 1.484(8) . ?
C2 C4 1.511(9) . ?
C2 C3 1.523(9) . ?
C6 C7 1.383(6) . ?
C6 C11 1.387(6) . ?
C7 C8 1.393(6) . ?
C8 C9 1.391(8) . ?
C9 C10 1.365(8) . ?
C10 C11 1.387(6) . ?
C12 C17 1.394(6) . ?
C12 C13 1.393(6) . ?
C13 C14 1.372(6) . ?
C14 C15 1.375(8) . ?
C15 C16 1.376(8) . ?
C16 C17 1.377(7) . ?
C18 C19 1.527(5) . ?
C19 C19 1.534(8) 2_565 ?
C20 C25 1.377(7) . ?
C20 C21 1.399(6) . ?
C21 C22 1.366(7) . ?
C22 C23 1.357(8) . ?
C23 C24 1.374(8) . ?
C24 C25 1.392(8) . ?
C26 C27 1.401(7) . ?
C26 C31 1.401(6) . ?
C27 C28 1.372(7) . ?
C28 C29 1.385(8) . ?
C29 C30 1.365(8) . ?
C30 C31 1.393(7) . ?
C32 C37 1.378(6) . ?
C32 C33 1.390(6) . ?
C33 C34 1.385(6) . ?
C34 C35 1.366(8) . ?
C35 C36 1.375(8) . ?
C36 C37 1.384(7) . ?
C38 C43 1.374(7) . ?
C38 C39 1.383(6) . ?
C39 C40 1.372(7) . ?
C40 C41 1.372(8) . ?
C41 C42 1.348(8) . ?
C42 C43 1.389(7) . ?
C44 C45 1.522(6) . ?
C45 C46 1.522(6) . ?
C46 C47 1.532(6) . ?
C48 C53 1.377(6) . ?
C48 C49 1.388(6) . ?
C49 C50 1.361(7) . ?
C50 C51 1.383(7) . ?
C51 C52 1.359(7) . ?
C52 C53 1.380(7) . ?
C54 C55 1.385(7) . ?
C54 C59 1.385(6) . ?
C55 C56 1.384(7) . ?
C56 C57 1.368(8) . ?
C57 C58 1.379(8) . ?
C58 C59 1.380(7) . ?
C60 C61 1.379(7) . ?
C60 C65 1.393(6) . ?
C61 C62 1.390(7) . ?
C62 C63 1.389(7) . ?
C63 C64 1.356(8) . ?
C64 C65 1.400(7) . ?
C66 C71 1.367(7) . ?
C66 C67 1.402(6) . ?
C67 C68 1.361(7) . ?
C68 C69 1.371(8) . ?
C69 C70 1.360(7) . ?
C70 C71 1.394(7) . ?
C72 C73 1.433(7) . ?
C73 C74 1.537(8) . ?
C74 C75 1.440(8) . ?
C73A C74A 1.553(19) . ?
C74A C75 1.286(14) . ?
C75 P2 1.850(4) 1_565 ?
C76 C77 1.391(7) . ?
C76 C81 1.388(6) . ?
C77 C78 1.377(7) . ?
C78 C79 1.386(8) . ?
C79 C80 1.371(8) . ?
C80 C81 1.373(7) . ?
C82 C83 1.379(6) . ?
C82 C87 1.391(6) . ?
C83 C84 1.375(6) . ?
C84 C85 1.382(8) . ?
C85 C86 1.380(7) . ?
C86 C87 1.392(6) . ?
C88 C89 1.515(5) . ?
C89 C89 1.517(9) 2_676 ?
C90 N2 1.130(6) . ?
N2 C91 1.469(6) . ?
C91 C93 1.482(9) . ?
C91 C92 1.509(10) . ?
C91 C94 1.543(11) . ?
B1 F1 1.302(11) . ?
B1 F4 1.317(11) . ?
B1 F2 1.347(13) . ?
B1 F3 1.395(14) . ?
B2 F7 1.316(10) . ?
B2 F6 1.338(10) . ?
B2 F5 1.342(12) . ?
B2 F8 1.368(11) . ?
N3 C95 1.140(11) . ?
C95 C96 1.474(13) . ?
N4 C97 1.15(2) . ?
N4 C97A 1.14(2) . ?
C97 C97A 1.01(2) . ?
C97 C98 1.53(3) . ?
C97A C98A 1.55(3) . ?
